data_4517352
loop_
_publ_author_name
'Fan, Rong'
'Sumitani, Ryo'
'Mochida, Tomoyuki'

_publ_section_title
;
 Synthesis and Reactivity of Cyclopentadienyl Ruthenium(II) Complexes with
 Tris(alkylthio)benzenes: Transformation between Dinuclear and
 Sandwich-Type Complexes
;
_journal_name_full 'ACS Omega'
_journal_paper_doi 10.1021/acsomega.9b04272
_journal_year 2020
_chemical_formula_sum 'C44 H64 F12 N2 P2 Ru2 S6'
_chemical_formula_weight 1305.41
_chemical_name_common RuSC3Vert
_space_group_crystal_system monoclinic
_space_group_IT_number 14
_space_group_name_Hall '-P 2ybc'
_space_group_name_H-M_alt 'P 1 21/c 1'
_atom_sites_solution_hydrogens geom
_cell_angle_alpha 90
_cell_angle_beta 91.531(2)
_cell_angle_gamma 90
_cell_formula_units_Z 4
_cell_length_a 21.314(3)
_cell_length_b 14.4802(19)
_cell_length_c 17.724(2)
_cell_measurement_reflns_used 9942
_cell_measurement_temperature 90.(2)
_cell_measurement_theta_max 28.1343
_cell_measurement_theta_min 2.3734
_cell_volume 5468.2(12)
_computing_cell_refinement 'SAINT V8.38A (Bruker AXS Inc., 2017)'
_computing_data_reduction 'SAINT V8.38A (Bruker AXS Inc., 2017)'
_computing_molecular_graphics 'shelXle (C.B. Huebschle, rev 833)'
_computing_structure_refinement 'SHELXL-2016/6 (Sheldrick, 2016)'
_computing_structure_solution 'SHELXT 2014/5 (Sheldrick, 2014)'
_diffrn_ambient_temperature 90.(2)
_diffrn_detector_area_resol_mean 8.3333
_diffrn_measured_fraction_theta_full 0.996
_diffrn_measured_fraction_theta_max 0.996
_diffrn_measurement_device_type 'Bruker APEXII CCD area detector'
_diffrn_measurement_method 'phi an_diffrn_radiation_type'
_diffrn_radiation_monochromator 'Bruker Helios multilayer confocal mirror'
_diffrn_radiation_type MoK\a
_diffrn_radiation_wavelength 0.71073
_diffrn_reflns_av_R_equivalents 0.0281
_diffrn_reflns_av_unetI/netI 0.0363
_diffrn_reflns_limit_h_max 21
_diffrn_reflns_limit_h_min -27
_diffrn_reflns_limit_k_max 18
_diffrn_reflns_limit_k_min -15
_diffrn_reflns_limit_l_max 22
_diffrn_reflns_limit_l_min -21
_diffrn_reflns_number 30741
_diffrn_reflns_theta_full 27.10
_diffrn_reflns_theta_max 27.10
_diffrn_reflns_theta_min 0.96
_exptl_absorpt_coefficient_mu 0.914
_exptl_absorpt_correction_T_max 0.95
_exptl_absorpt_correction_T_min 0.86
_exptl_absorpt_correction_type multi-scan
_exptl_absorpt_process_details
;
SADABS-2016/2 - Bruker AXS area detector scaling and absorption correction
;
_exptl_crystal_colour 'clear pale yellow'
_exptl_crystal_density_diffrn 1.586
_exptl_crystal_density_method 'not measured'
_exptl_crystal_description block
_exptl_crystal_F_000 2656
_exptl_crystal_size_max 0.180
_exptl_crystal_size_mid 0.090
_exptl_crystal_size_min 0.056
_refine_diff_density_max 2.105
_refine_diff_density_min -0.875
_refine_ls_extinction_method none
_refine_ls_goodness_of_fit_ref 1.032
_refine_ls_hydrogen_treatment mixed
_refine_ls_matrix_type full
_refine_ls_number_parameters 740
_refine_ls_number_reflns 12030
_refine_ls_number_restraints 641
_refine_ls_restrained_S_all 1.018
_refine_ls_R_factor_all 0.0698
_refine_ls_R_factor_gt 0.0509
_refine_ls_shift/su_max 0.001
_refine_ls_shift/su_mean 0.000
_refine_ls_structure_factor_coef Fsqd
_refine_ls_weighting_details 'w=1/[\s^2^(Fo^2^)+(0.0551P)^2^+13.1877P] where P=(Fo^2^+2Fc^2^)/3'
_refine_ls_weighting_scheme calc
_refine_ls_wR_factor_gt 0.1193
_refine_ls_wR_factor_ref 0.1310
_reflns_number_gt 9311
_reflns_number_total 12030
_reflns_threshold_expression 'I > 2\s(I)'
_cod_data_source_file 2a-PF6.cif
_cod_data_source_block RuSC3vert
_cod_depositor_comments
;
The following automatic conversions were performed:

data item '_exptl_absorpt_correction_type' value 'Multi-Scan' was
changed to 'multi-scan' in accordance with the
/home/data/users/saulius/crontab/automatic-downloads/rss-feeds/ACS/lib/dictionaries/cif_core.dic
dictionary named 'cif_core.dic' version 2.4.2 last updated on
2011-04-26.

Automatic conversion script
Id: cif_fix_values 7556 2019-12-06 15:28:31Z antanas 
;
_cod_database_code 4517352

loop_
_space_group_symop_operation_xyz
'x, y, z'
'-x, y+1/2, -z+1/2'
'-x, -y, -z'
'x, -y-1/2, z-1/2'

loop_
_atom_site_type_symbol
_atom_site_label
_atom_site_fract_x
_atom_site_fract_y
_atom_site_fract_z
_atom_site_U_iso_or_equiv
_atom_site_adp_type
_atom_site_calc_flag
_atom_site_refinement_flags_adp
_atom_site_refinement_flags_occupancy
_atom_site_refinement_flags_posn
_atom_site_occupancy
_atom_site_disorder_assembly
_atom_site_disorder_group
C C1 0.3427(2) 0.7381(4) 0.0492(4) 0.0638(16) Uani d U . . 1.0 . .
H H1 0.383523 0.764078 0.047234 0.077 Uiso calc U . R 1.0 . .
C C2 0.2948(2) 0.7661(3) 0.0989(3) 0.0508(12) Uani d U . . 1.0 . .
H H2 0.29793 0.813512 0.135862 0.061 Uiso calc U . R 1.0 . .
C C3 0.2419(2) 0.7100(3) 0.0828(3) 0.0398(10) Uani d U . . 1.0 . .
H H3 0.202892 0.713747 0.107289 0.048 Uiso calc U . R 1.0 . .
C C4 0.2563(2) 0.6474(3) 0.0243(3) 0.0464(11) Uani d U . . 1.0 . .
H H4 0.229238 0.601781 0.002734 0.056 Uiso calc U . R 1.0 . .
C C5 0.3197(3) 0.6664(4) 0.0040(3) 0.0607(15) Uani d U . . 1.0 . .
H H5 0.342272 0.635254 -0.03391 0.073 Uiso calc U . R 1.0 . .
C C6 0.4542(2) 0.6554(3) 0.1975(3) 0.0399(10) Uani d U . . 1.0 . .
C C7 0.5150(2) 0.6889(3) 0.2238(3) 0.0542(13) Uani d U . . 1.0 . .
H H7A 0.542621 0.63635 0.235107 0.081 Uiso calc U . R 1.0 . .
H H7B 0.509973 0.72588 0.269585 0.081 Uiso calc U . R 1.0 . .
H H7C 0.533441 0.727184 0.184574 0.081 Uiso calc U . R 1.0 . .
C C8 0.21774(17) 0.5114(2) 0.2427(2) 0.0277(8) Uani d U . . 1.0 . .
C C9 0.17304(17) 0.5108(3) 0.1851(2) 0.0303(8) Uani d U . . 1.0 . .
H H9 0.17556 0.5542 0.145086 0.036 Uiso calc U . R 1.0 . .
C C10 0.12394(17) 0.4467(3) 0.1853(2) 0.0314(8) Uani d U . . 1.0 . .
C C11 0.12159(17) 0.3813(3) 0.2430(2) 0.0309(8) Uani d U . . 1.0 . .
H H11 0.089057 0.33649 0.243116 0.037 Uiso calc U . R 1.0 . .
C C12 0.16719(18) 0.3826(3) 0.3001(2) 0.0299(8) Uani d U . . 1.0 . .
C C13 0.21527(17) 0.4471(2) 0.3010(2) 0.0287(8) Uani d U . . 1.0 . .
H H13 0.246013 0.44752 0.340838 0.034 Uiso calc U . R 1.0 . .
C C14 0.32984(17) 0.3891(2) 0.1658(2) 0.0261(7) Uani d U . . 1.0 . .
C C15 0.36682(17) 0.4005(3) 0.2309(2) 0.0310(8) Uani d U . . 1.0 . .
H H15 0.398284 0.446988 0.233132 0.037 Uiso calc U . R 1.0 . .
C C16 0.35746(19) 0.3436(3) 0.2927(2) 0.0358(9) Uani d U . . 1.0 . .
C C17 0.31256(18) 0.2729(3) 0.2873(2) 0.0335(9) Uani d U . . 1.0 . .
H H17 0.307326 0.231955 0.328525 0.04 Uiso calc U . R 1.0 . .
C C18 0.27606(16) 0.2627(2) 0.2227(2) 0.0274(8) Uani d U . . 1.0 . .
C C19 0.28372(16) 0.3207(2) 0.1612(2) 0.0249(7) Uani d U . . 1.0 . .
H H19 0.258069 0.313981 0.116845 0.03 Uiso calc U . R 1.0 . .
C C20 0.2444(2) 0.6958(3) 0.2782(3) 0.0412(10) Uani d U . . 1.0 . .
H H20A 0.275999 0.745698 0.282919 0.049 Uiso calc U . R 1.0 A 1
H H20B 0.211802 0.715682 0.240886 0.049 Uiso calc U . R 1.0 A 1
C C23 0.0254(2) 0.3508(4) 0.1099(3) 0.0504(12) Uani d U . D 1.0 . .
H H23A 0.055033 0.298224 0.108742 0.048(14) Uiso calc . . R 1.0 . .
H H23B -0.000118 0.345076 0.155559 0.055(14) Uiso calc . . R 1.0 . .
C C24 -0.0173(3) 0.3505(5) 0.0388(3) 0.0667(16) Uani d U . D 1.0 . .
H H24A -0.040992 0.40928 0.036306 0.08 Uiso calc U . R 1.0 . .
H H24B 0.009185 0.347431 -0.006244 0.08 Uiso calc U . R 1.0 . .
C C25 -0.0617(4) 0.2735(7) 0.0364(4) 0.112(3) Uani d U . . 1.0 . .
H H25A -0.084825 0.273702 -0.012172 0.168 Uiso calc U . R 1.0 . .
H H25B -0.091264 0.280071 0.077431 0.168 Uiso calc U . R 1.0 . .
H H25C -0.038767 0.215189 0.042239 0.168 Uiso calc U . R 1.0 . .
C C26 0.0923(2) 0.3182(4) 0.4158(3) 0.0519(12) Uani d U . . 1.0 . .
H H26A 0.05965 0.301227 0.377513 0.062 Uiso calc U . R 1.0 B 1
H H26B 0.088018 0.275482 0.459032 0.062 Uiso calc U . R 1.0 B 1
C C29 0.41424(18) 0.4468(3) 0.0589(2) 0.0325(8) Uani d U . . 1.0 . .
H H29A 0.42443 0.490801 0.018257 0.039 Uiso calc U . R 1.0 . .
H H29B 0.443442 0.458609 0.102191 0.039 Uiso calc U . R 1.0 . .
C C30 0.4238(2) 0.3486(3) 0.0307(3) 0.0400(10) Uani d U . . 1.0 . .
H H30A 0.41913 0.304827 0.073102 0.048 Uiso calc U . R 1.0 . .
H H30B 0.391217 0.333908 -0.008281 0.048 Uiso calc U . R 1.0 . .
C C31 0.4881(2) 0.3368(3) -0.0023(3) 0.0432(10) Uani d U . . 1.0 . .
H H31A 0.49332 0.272757 -0.018731 0.065 Uiso calc U . R 1.0 . .
H H31B 0.520391 0.351852 0.036157 0.065 Uiso calc U . R 1.0 . .
H H31C 0.492127 0.37828 -0.045572 0.065 Uiso calc U . R 1.0 . .
C C35 0.2526(2) 0.0813(3) 0.1758(3) 0.0445(11) Uani d U . . 1.0 . .
H H35A 0.285967 0.060384 0.21184 0.053 Uiso calc U . R 1.0 . .
H H35B 0.22202 0.030323 0.169457 0.053 Uiso calc U . R 1.0 . .
C C36 0.2817(3) 0.1012(3) 0.1003(3) 0.0549(13) Uani d U . . 1.0 . .
H H36A 0.249962 0.130304 0.066142 0.066 Uiso calc U . R 1.0 . .
H H36B 0.316883 0.145158 0.107625 0.066 Uiso calc U . R 1.0 . .
C C37 0.3057(3) 0.0136(4) 0.0642(3) 0.0739(18) Uani d U . . 1.0 . .
H H37A 0.321795 0.027966 0.014236 0.111 Uiso calc U . R 1.0 . .
H H37B 0.271325 -0.031143 0.058868 0.111 Uiso calc U . R 1.0 . .
H H37C 0.339451 -0.012804 0.095999 0.111 Uiso calc U . R 1.0 . .
C C43 0.0416(2) 0.1321(3) 0.2563(3) 0.0505(12) Uani d U . . 1.0 . .
C C44 -0.0189(2) 0.1109(3) 0.2180(4) 0.0590(14) Uani d U . . 1.0 . .
H H44A -0.044212 0.167257 0.213962 0.088 Uiso calc U . R 1.0 . .
H H44B -0.04136 0.064496 0.247109 0.088 Uiso calc U . R 1.0 . .
H H44C -0.011358 0.086819 0.16733 0.088 Uiso calc U . R 1.0 . .
F F1 0.52049(13) 0.4320(3) 0.20530(18) 0.0776(11) Uani d U . . 1.0 . .
F F2 0.58431(18) 0.3157(2) 0.1711(2) 0.0784(10) Uani d U . . 1.0 . .
F F3 0.58598(15) 0.3653(2) 0.29133(17) 0.0629(8) Uani d U . . 1.0 . .
F F4 0.66777(12) 0.39568(19) 0.2171(2) 0.0622(8) Uani d U . . 1.0 . .
F F5 0.60126(14) 0.4607(2) 0.13012(17) 0.0609(8) Uani d U . . 1.0 . .
F F6 0.60481(15) 0.51036(19) 0.25044(18) 0.0659(9) Uani d U . . 1.0 . .
F F7 0.0820(2) -0.0471(3) 0.2088(3) 0.1259(19) Uani d U . . 1.0 . .
F F8 0.02262(14) -0.1773(3) 0.2104(2) 0.0907(12) Uani d U . . 1.0 . .
F F9 0.0736(2) -0.1357(3) 0.1064(2) 0.0900(12) Uani d U . . 1.0 . .
F F10 0.10560(14) -0.2587(2) 0.1706(2) 0.0703(9) Uani d U . . 1.0 . .
F F11 0.16515(15) -0.12906(19) 0.1757(2) 0.0737(10) Uani d U . . 1.0 . .
F F12 0.11282(17) -0.1737(3) 0.2764(2) 0.0956(13) Uani d U . . 1.0 . .
N N1 0.40664(16) 0.6324(2) 0.1746(2) 0.0378(8) Uani d U . . 1.0 . .
N N2 0.08900(17) 0.1467(2) 0.2842(3) 0.0490(10) Uani d U . . 1.0 . .
P P1 0.59408(5) 0.41293(8) 0.21084(7) 0.0396(3) Uani d U . . 1.0 . .
P P2 0.09401(6) -0.15132(10) 0.19198(9) 0.0553(3) Uani d U . . 1.0 . .
Ru Ru1 0.31980(2) 0.62299(2) 0.12074(2) 0.03359(10) Uani d . . . 1.0 . .
Ru Ru2 0.17640(2) 0.14254(3) 0.33696(2) 0.04578(12) Uani d . . . 1.0 . .
S S1 0.28238(4) 0.59082(6) 0.24394(6) 0.0321(2) Uani d U . . 1.0 . .
S S2 0.06756(5) 0.45832(9) 0.11127(7) 0.0481(3) Uani d U . D 1.0 . .
S S3 0.16910(5) 0.29932(8) 0.37522(6) 0.0419(3) Uani d U . . 1.0 . .
S S4 0.33386(4) 0.46692(6) 0.08800(6) 0.0295(2) Uani d U . . 1.0 . .
S S5 0.39445(7) 0.35722(12) 0.38298(8) 0.0649(4) Uani d U . D 1.0 . .
S S6 0.21297(5) 0.18096(7) 0.21588(6) 0.0354(2) Uani d U . . 1.0 . .
C C21 0.2146(7) 0.6813(8) 0.3538(7) 0.054(3) Uani d U P . 0.571(16) C 1
H H21A 0.179782 0.636312 0.347978 0.065 Uiso calc U P R 0.571(16) C 1
H H21B 0.196616 0.740449 0.37114 0.065 Uiso calc U P R 0.571(16) C 1
C C22 0.2616(9) 0.6460(8) 0.4132(7) 0.096(5) Uani d U P . 0.571(16) C 1
H H22A 0.26778 0.579448 0.406465 0.115 Uiso calc U P R 0.571(16) C 1
H H22B 0.245684 0.657771 0.463657 0.115 Uiso calc U P R 0.571(16) C 1
H H22C 0.30177 0.678002 0.407722 0.115 Uiso calc U P R 0.571(16) C 1
C C21' 0.2404(9) 0.7075(12) 0.3623(10) 0.057(4) Uani d U P . 0.429(16) C 2
H H21C 0.283214 0.700005 0.384563 0.07(5) Uiso calc . P R 0.429(16) C 2
H H21D 0.227279 0.77186 0.372236 0.04(3) Uiso calc . P R 0.429(16) C 2
C C22' 0.2002(12) 0.6487(10) 0.4013(9) 0.084(6) Uani d U P . 0.429(16) C 2
H H22D 0.200555 0.665858 0.454788 0.1 Uiso calc U P R 0.429(16) C 2
H H22E 0.21462 0.584708 0.396322 0.1 Uiso calc U P R 0.429(16) C 2
H H22F 0.157509 0.654269 0.380021 0.1 Uiso calc U P R 0.429(16) C 2
C C27 0.0787(4) 0.4170(7) 0.4434(6) 0.050(2) Uani d U P . 0.755(14) D 1
H H27A 0.084434 0.460967 0.401358 0.06 Uiso calc U P R 0.755(14) D 1
H H27B 0.034468 0.421026 0.458831 0.06 Uiso calc U P R 0.755(14) D 1
C C28 0.1215(5) 0.4440(7) 0.5093(6) 0.094(4) Uani d U P . 0.755(14) D 1
H H28A 0.165199 0.443617 0.493338 0.141 Uiso calc U P R 0.755(14) D 1
H H28B 0.116637 0.399753 0.550603 0.141 Uiso calc U P R 0.755(14) D 1
H H28C 0.110499 0.506 0.526668 0.141 Uiso calc U P R 0.755(14) D 1
C C27' 0.1052(15) 0.410(2) 0.453(2) 0.059(6) Uani d U P . 0.245(14) D 2
H H27C 0.149335 0.413288 0.471254 0.071 Uiso calc U P R 0.245(14) D 2
H H27D 0.098011 0.460745 0.415757 0.071 Uiso calc U P R 0.245(14) D 2
C C28' 0.0625(15) 0.421(2) 0.5163(16) 0.082(8) Uani d U P . 0.245(14) D 2
H H28D 0.067942 0.36837 0.550851 0.123 Uiso calc U P R 0.245(14) D 2
H H28E 0.01897 0.422417 0.49696 0.123 Uiso calc U P R 0.245(14) D 2
H H28F 0.072132 0.478305 0.543204 0.123 Uiso calc U P R 0.245(14) D 2
C C32 0.4534(4) 0.4342(7) 0.3780(6) 0.052(2) Uani d U P D 0.592(11) E 1
H H32A 0.486755 0.418391 0.415704 0.062 Uiso calc U P R 0.592(11) E 1
H H32B 0.471706 0.431516 0.32727 0.062 Uiso calc U P R 0.592(11) E 1
C C33 0.4298(6) 0.5310(7) 0.3927(6) 0.075(3) Uani d U P D 0.592(11) E 1
H H33A 0.407508 0.531133 0.440998 0.09 Uiso calc U P R 0.592(11) E 1
H H33B 0.398993 0.547851 0.352195 0.09 Uiso calc U P R 0.592(11) E 1
C C34 0.4817(11) 0.6051(15) 0.3965(12) 0.141(7) Uani d U P D 0.592(11) E 1
H H34A 0.510932 0.594979 0.355568 0.212 Uiso calc U P R 0.592(11) E 1
H H34B 0.504402 0.601009 0.445174 0.212 Uiso calc U P R 0.592(11) E 1
H H34C 0.462699 0.66649 0.391132 0.212 Uiso calc U P R 0.592(11) E 1
C C32' 0.4405(8) 0.4782(12) 0.3600(9) 0.056(4) Uani d U P . 0.408(11) E 2
H H32C 0.469195 0.46893 0.317614 0.068 Uiso calc U P R 0.408(11) E 2
H H32D 0.409852 0.526839 0.345402 0.068 Uiso calc U P R 0.408(11) E 2
C C33' 0.4773(8) 0.5070(11) 0.4299(8) 0.073(4) Uani d U P . 0.408(11) E 2
H H33C 0.447865 0.523023 0.470175 0.087 Uiso calc U P R 0.408(11) E 2
H H33D 0.503543 0.454695 0.448012 0.087 Uiso calc U P R 0.408(11) E 2
C C34' 0.5184(10) 0.5883(16) 0.4144(11) 0.077(5) Uani d U P . 0.408(11) E 2
H H34D 0.546825 0.573044 0.373727 0.116 Uiso calc U P R 0.408(11) E 2
H H34E 0.542993 0.604004 0.460159 0.116 Uiso calc U P R 0.408(11) E 2
H H34F 0.49225 0.64121 0.399303 0.116 Uiso calc U P R 0.408(11) E 2
C C38 0.2552(18) 0.0525(17) 0.373(2) 0.046(4) Uani d U P . 0.58(2) F 1
H H38 0.297559 0.057348 0.358352 0.055 Uiso calc U P R 0.58(2) F 1
C C39 0.2075(9) -0.0045(12) 0.3380(9) 0.045(3) Uani d U P . 0.58(2) F 1
H H39 0.211838 -0.041372 0.294098 0.054 Uiso calc U P R 0.58(2) F 1
C C40 0.1525(6) 0.0049(9) 0.3811(10) 0.052(3) Uani d U P . 0.58(2) F 1
H H40 0.114137 -0.027216 0.372431 0.062 Uiso calc U P R 0.58(2) F 1
C C41 0.1648(8) 0.0709(11) 0.4400(8) 0.053(3) Uani d U P . 0.58(2) F 1
H H41 0.135906 0.091538 0.476274 0.064 Uiso calc U P R 0.58(2) F 1
C C42 0.2282(8) 0.0997(10) 0.4340(10) 0.052(3) Uani d U P . 0.58(2) F 1
H H42 0.24897 0.143641 0.465647 0.062 Uiso calc U P R 0.58(2) F 1
C C38' 0.257(3) 0.069(3) 0.377(3) 0.048(5) Uani d U P . 0.42(2) F 2
H H38' 0.294789 0.071945 0.349379 0.057 Uiso calc U P R 0.42(2) F 2
C C39' 0.2074(14) 0.0061(19) 0.3636(12) 0.050(4) Uani d U P . 0.42(2) F 2
H H39' 0.206298 -0.042201 0.32729 0.059 Uiso calc U P R 0.42(2) F 2
C C40' 0.1588(9) 0.0289(14) 0.4149(14) 0.049(4) Uani d U P . 0.42(2) F 2
H H40' 0.118437 0.001235 0.41716 0.059 Uiso calc U P R 0.42(2) F 2
C C41' 0.1828(9) 0.1006(14) 0.4616(13) 0.054(4) Uani d U P . 0.42(2) F 2
H H41' 0.161588 0.126931 0.502882 0.065 Uiso calc U P R 0.42(2) F 2
C C42' 0.2432(10) 0.1274(14) 0.4380(14) 0.047(4) Uani d U P . 0.42(2) F 2
H H42' 0.268895 0.175036 0.459001 0.056 Uiso calc U P R 0.42(2) F 2

loop_
_atom_site_aniso_label
_atom_site_aniso_U_11
_atom_site_aniso_U_22
_atom_site_aniso_U_33
_atom_site_aniso_U_12
_atom_site_aniso_U_13
_atom_site_aniso_U_23
C1 0.048(3) 0.042(3) 0.103(4) 0.004(2) 0.022(3) 0.040(3)
C2 0.056(3) 0.022(2) 0.075(3) 0.0024(19) 0.002(2) 0.012(2)
C3 0.039(2) 0.026(2) 0.055(3) 0.0080(17) 0.0067(19) 0.0098(19)
C4 0.057(3) 0.030(2) 0.052(3) 0.0108(19) 0.000(2) 0.008(2)
C5 0.074(3) 0.047(3) 0.063(3) 0.029(3) 0.030(3) 0.025(3)
C6 0.036(2) 0.026(2) 0.059(3) 0.0019(17) 0.009(2) -0.0047(19)
C7 0.041(3) 0.042(3) 0.079(4) 0.002(2) -0.005(2) -0.009(2)
C8 0.0261(17) 0.0212(17) 0.036(2) 0.0020(13) 0.0077(15) -0.0035(15)
C9 0.0274(18) 0.0281(19) 0.036(2) 0.0039(15) 0.0070(16) 0.0063(16)
C10 0.0255(18) 0.035(2) 0.034(2) 0.0030(15) 0.0044(15) -0.0016(16)
C11 0.0255(18) 0.0310(19) 0.037(2) -0.0006(15) 0.0090(15) -0.0004(16)
C12 0.0305(18) 0.0272(18) 0.0322(19) 0.0022(15) 0.0051(15) 0.0025(16)
C13 0.0289(18) 0.0267(18) 0.0306(19) 0.0012(14) 0.0013(15) -0.0043(15)
C14 0.0273(17) 0.0178(16) 0.0335(19) 0.0019(13) 0.0063(15) 0.0018(14)
C15 0.0236(17) 0.0262(19) 0.043(2) 0.0011(14) 0.0020(16) -0.0035(16)
C16 0.0292(19) 0.041(2) 0.037(2) 0.0040(16) -0.0014(16) -0.0056(18)
C17 0.032(2) 0.037(2) 0.032(2) 0.0042(16) 0.0025(16) 0.0079(17)
C18 0.0227(17) 0.0221(17) 0.038(2) 0.0003(13) 0.0039(15) 0.0033(15)
C19 0.0255(17) 0.0206(17) 0.0287(18) 0.0032(13) 0.0027(14) 0.0004(14)
C20 0.048(2) 0.0182(18) 0.057(3) 0.0021(16) 0.004(2) -0.0101(18)
C23 0.039(2) 0.073(3) 0.040(2) -0.011(2) 0.000(2) -0.011(2)
C24 0.052(3) 0.102(5) 0.046(3) 0.006(3) -0.005(2) -0.024(3)
C25 0.084(5) 0.172(9) 0.078(5) -0.036(5) -0.027(4) -0.040(5)
C26 0.060(3) 0.052(3) 0.044(3) -0.003(2) 0.018(2) 0.004(2)
C29 0.0321(19) 0.0257(19) 0.040(2) -0.0033(15) 0.0112(17) 0.0028(16)
C30 0.036(2) 0.029(2) 0.055(3) -0.0020(17) 0.0095(19) -0.0079(19)
C31 0.039(2) 0.042(2) 0.050(3) -0.0032(19) 0.013(2) -0.008(2)
C35 0.049(3) 0.0218(19) 0.062(3) -0.0078(18) 0.007(2) 0.0043(19)
C36 0.086(4) 0.027(2) 0.052(3) -0.005(2) 0.009(3) -0.005(2)
C37 0.118(5) 0.033(3) 0.072(4) -0.001(3) 0.021(4) -0.006(3)
C43 0.042(3) 0.022(2) 0.088(4) 0.0012(18) 0.023(3) -0.002(2)
C44 0.038(2) 0.039(3) 0.100(4) -0.008(2) 0.008(3) -0.012(3)
F1 0.0293(14) 0.139(3) 0.0639(19) 0.0055(17) 0.0015(13) 0.024(2)
F2 0.102(3) 0.0546(19) 0.079(2) -0.0333(18) 0.0106(19) -0.0148(17)
F3 0.0601(18) 0.069(2) 0.0593(18) -0.0009(15) -0.0021(15) 0.0152(15)
F4 0.0346(14) 0.0420(15) 0.110(3) 0.0091(11) 0.0094(15) 0.0097(16)
F5 0.0570(18) 0.069(2) 0.0572(17) -0.0075(15) 0.0080(14) 0.0143(15)
F6 0.077(2) 0.0405(16) 0.079(2) 0.0210(14) -0.0146(17) -0.0137(15)
F7 0.124(4) 0.082(3) 0.170(4) 0.063(3) -0.024(3) -0.059(3)
F8 0.0397(17) 0.159(4) 0.074(2) 0.023(2) 0.0129(15) -0.009(2)
F9 0.116(3) 0.078(3) 0.077(2) -0.002(2) 0.009(2) 0.014(2)
F10 0.0529(18) 0.0483(17) 0.110(3) -0.0021(14) 0.0181(17) 0.0089(17)
F11 0.0587(19) 0.0379(15) 0.126(3) -0.0050(13) 0.0378(19) 0.0028(17)
F12 0.067(2) 0.154(4) 0.066(2) 0.002(2) 0.0025(18) 0.015(2)
N1 0.0331(18) 0.0192(15) 0.062(2) -0.0009(13) 0.0124(16) -0.0015(15)
N2 0.0276(19) 0.0282(18) 0.092(3) 0.0010(14) 0.0103(19) -0.0038(19)
P1 0.0303(5) 0.0378(6) 0.0507(7) -0.0002(4) 0.0025(5) 0.0006(5)
P2 0.0451(7) 0.0561(8) 0.0655(9) 0.0186(6) 0.0140(6) 0.0046(7)
Ru1 0.03033(17) 0.01848(15) 0.0524(2) 0.00118(12) 0.01025(14) 0.00615(14)
Ru2 0.03345(19) 0.0364(2) 0.0683(3) 0.00670(14) 0.01707(17) 0.02724(18)
S1 0.0283(5) 0.0201(4) 0.0481(6) -0.0003(3) 0.0038(4) -0.0016(4)
S2 0.0355(6) 0.0671(8) 0.0414(6) -0.0014(5) -0.0056(5) 0.0126(6)
S3 0.0393(6) 0.0428(6) 0.0435(6) -0.0045(5) -0.0010(5) 0.0163(5)
S4 0.0299(5) 0.0210(4) 0.0378(5) -0.0002(3) 0.0062(4) 0.0044(4)
S5 0.0572(8) 0.0909(11) 0.0457(7) 0.0069(7) -0.0162(6) -0.0178(7)
S6 0.0291(5) 0.0257(5) 0.0515(6) -0.0052(4) 0.0008(4) 0.0111(4)
C21 0.088(8) 0.026(5) 0.048(6) 0.001(5) 0.008(6) -0.006(4)
C22 0.170(14) 0.060(7) 0.056(6) 0.029(8) -0.029(8) -0.029(5)
C21' 0.066(9) 0.038(8) 0.066(8) 0.006(6) -0.001(7) -0.016(6)
C22' 0.160(15) 0.040(7) 0.051(8) 0.013(9) 0.008(10) -0.015(6)
C27 0.043(4) 0.059(4) 0.049(4) 0.006(4) 0.008(4) -0.004(3)
C28 0.085(7) 0.104(7) 0.093(7) 0.015(6) -0.012(5) -0.048(6)
C27' 0.060(12) 0.065(10) 0.054(10) 0.007(11) 0.013(11) -0.011(9)
C28' 0.083(16) 0.076(14) 0.087(15) 0.010(13) 0.020(13) -0.031(12)
C32 0.046(5) 0.073(7) 0.036(5) -0.011(5) -0.010(4) -0.006(5)
C33 0.105(8) 0.072(6) 0.046(5) -0.014(6) -0.016(5) -0.010(5)
C34 0.202(18) 0.120(13) 0.102(12) -0.068(14) -0.005(13) -0.003(10)
C32' 0.063(8) 0.056(8) 0.048(8) -0.007(7) -0.015(6) -0.013(7)
C33' 0.090(8) 0.071(8) 0.057(7) -0.021(7) -0.016(6) -0.007(6)
C34' 0.085(12) 0.093(12) 0.053(9) -0.025(11) 0.003(9) 0.003(8)
C38 0.049(6) 0.035(8) 0.054(6) 0.022(7) 0.008(5) 0.025(7)
C39 0.051(4) 0.029(5) 0.055(7) 0.006(4) 0.019(6) 0.024(6)
C40 0.056(5) 0.034(6) 0.066(7) 0.005(4) 0.020(6) 0.027(5)
C41 0.062(6) 0.039(7) 0.059(7) 0.011(6) 0.018(5) 0.018(6)
C42 0.067(7) 0.038(6) 0.051(5) 0.007(5) 0.007(5) 0.026(5)
C38' 0.051(7) 0.033(9) 0.059(7) 0.012(8) 0.015(6) 0.021(8)
C39' 0.056(6) 0.038(6) 0.055(8) 0.010(5) 0.018(7) 0.020(7)
C40' 0.060(6) 0.030(7) 0.059(8) -0.007(6) 0.025(7) 0.019(7)
C41' 0.052(8) 0.042(8) 0.068(8) 0.003(6) 0.025(6) 0.025(7)
C42' 0.054(8) 0.038(8) 0.049(6) 0.012(6) 0.017(6) 0.035(7)

loop_
_atom_type_symbol
_atom_type_description
_atom_type_scat_dispersion_real
_atom_type_scat_dispersion_imag
_atom_type_scat_source
C C 0.0033 0.0016 'International Tables Vol C Tables 4.2.6.8 and 6.1.1.4'
H H 0.0000 0.0000 'International Tables Vol C Tables 4.2.6.8 and 6.1.1.4'
F F 0.0171 0.0103 'International Tables Vol C Tables 4.2.6.8 and 6.1.1.4'
N N 0.0061 0.0033 'International Tables Vol C Tables 4.2.6.8 and 6.1.1.4'
P P 0.1023 0.0942 'International Tables Vol C Tables 4.2.6.8 and 6.1.1.4'
Ru Ru -1.2594 0.8363 'International Tables Vol C Tables 4.2.6.8 and 6.1.1.4'
S S 0.1246 0.1234 'International Tables Vol C Tables 4.2.6.8 and 6.1.1.4'

loop_
_geom_angle_atom_site_label_1
_geom_angle_atom_site_label_2
_geom_angle_atom_site_label_3
_geom_angle
C5 C1 C2 108.8(5)
C5 C1 Ru1 71.4(3)
C2 C1 Ru1 71.3(3)
C5 C1 H1 125.6
C2 C1 H1 125.6
Ru1 C1 H1 123.3
C3 C2 C1 107.0(5)
C3 C2 Ru1 71.2(2)
C1 C2 Ru1 70.3(3)
C3 C2 H2 126.5
C1 C2 H2 126.5
Ru1 C2 H2 123.7
C2 C3 C4 109.2(4)
C2 C3 Ru1 70.9(2)
C4 C3 Ru1 71.2(2)
C2 C3 H3 125.4
C4 C3 H3 125.4
Ru1 C3 H3 124.1
C3 C4 C5 106.5(5)
C3 C4 Ru1 70.8(3)
C5 C4 Ru1 70.0(3)
C3 C4 H4 126.7
C5 C4 H4 126.7
Ru1 C4 H4 124.0
C1 C5 C4 108.5(5)
C1 C5 Ru1 71.0(3)
C4 C5 Ru1 71.4(3)
C1 C5 H5 125.7
C4 C5 H5 125.7
Ru1 C5 H5 123.5
N1 C6 C7 176.9(5)
C6 C7 H7A 109.5
C6 C7 H7B 109.5
H7A C7 H7B 109.5
C6 C7 H7C 109.5
H7A C7 H7C 109.5
H7B C7 H7C 109.5
C9 C8 C13 120.5(3)
C9 C8 S1 121.9(3)
C13 C8 S1 117.6(3)
C8 C9 C10 120.3(4)
C8 C9 H9 119.9
C10 C9 H9 119.9
C11 C10 C9 119.6(4)
C11 C10 S2 125.0(3)
C9 C10 S2 115.4(3)
C12 C11 C10 119.2(4)
C12 C11 H11 120.4
C10 C11 H11 120.4
C11 C12 C13 121.5(4)
C11 C12 S3 122.3(3)
C13 C12 S3 116.2(3)
C12 C13 C8 118.9(3)
C12 C13 H13 120.5
C8 C13 H13 120.5
C15 C14 C19 121.1(3)
C15 C14 S4 121.9(3)
C19 C14 S4 116.8(3)
C16 C15 C14 119.6(3)
C16 C15 H15 120.2
C14 C15 H15 120.2
C15 C16 C17 119.5(4)
C15 C16 S5 125.1(3)
C17 C16 S5 115.3(3)
C18 C17 C16 120.3(4)
C18 C17 H17 119.8
C16 C17 H17 119.8
C17 C18 C19 120.8(3)
C17 C18 S6 122.3(3)
C19 C18 S6 116.7(3)
C18 C19 C14 118.7(3)
C18 C19 H19 120.7
C14 C19 H19 120.7
C21' C20 S1 117.3(7)
C21 C20 S1 112.3(5)
C21 C20 H20A 109.2
S1 C20 H20A 109.2
C21 C20 H20B 109.2
S1 C20 H20B 109.2
H20A C20 H20B 107.9
C24 C23 S2 107.3(4)
C24 C23 H23A 110.2
S2 C23 H23A 110.2
C24 C23 H23B 110.2
S2 C23 H23B 110.2
H23A C23 H23B 108.5
C25 C24 C23 113.2(6)
C25 C24 H24A 108.9
C23 C24 H24A 108.9
C25 C24 H24B 108.9
C23 C24 H24B 108.9
H24A C24 H24B 107.7
C24 C25 H25A 109.5
C24 C25 H25B 109.5
H25A C25 H25B 109.5
C24 C25 H25C 109.5
H25A C25 H25C 109.5
H25B C25 H25C 109.5
C27' C26 S3 98.5(12)
C27 C26 S3 116.2(5)
C27 C26 H26A 108.2
S3 C26 H26A 108.2
C27 C26 H26B 108.2
S3 C26 H26B 108.2
H26A C26 H26B 107.4
C30 C29 S4 112.1(3)
C30 C29 H29A 109.2
S4 C29 H29A 109.2
C30 C29 H29B 109.2
S4 C29 H29B 109.2
H29A C29 H29B 107.9
C31 C30 C29 111.3(3)
C31 C30 H30A 109.4
C29 C30 H30A 109.4
C31 C30 H30B 109.4
C29 C30 H30B 109.4
H30A C30 H30B 108.0
C30 C31 H31A 109.5
C30 C31 H31B 109.5
H31A C31 H31B 109.5
C30 C31 H31C 109.5
H31A C31 H31C 109.5
H31B C31 H31C 109.5
C36 C35 S6 113.4(3)
C36 C35 H35A 108.9
S6 C35 H35A 108.9
C36 C35 H35B 108.9
S6 C35 H35B 108.9
H35A C35 H35B 107.7
C37 C36 C35 111.4(4)
C37 C36 H36A 109.3
C35 C36 H36A 109.3
C37 C36 H36B 109.3
C35 C36 H36B 109.3
H36A C36 H36B 108.0
C36 C37 H37A 109.5
C36 C37 H37B 109.5
H37A C37 H37B 109.5
C36 C37 H37C 109.5
H37A C37 H37C 109.5
H37B C37 H37C 109.5
N2 C43 C44 177.9(5)
C43 C44 H44A 109.5
C43 C44 H44B 109.5
H44A C44 H44B 109.5
C43 C44 H44C 109.5
H44A C44 H44C 109.5
H44B C44 H44C 109.5
C6 N1 Ru1 165.5(3)
C43 N2 Ru2 167.5(4)
F2 P1 F6 179.3(2)
F2 P1 F4 90.53(19)
F6 P1 F4 88.77(17)
F2 P1 F1 90.5(2)
F6 P1 F1 90.2(2)
F4 P1 F1 178.9(2)
F2 P1 F3 89.88(18)
F6 P1 F3 90.36(18)
F4 P1 F3 90.01(17)
F1 P1 F3 90.00(17)
F2 P1 F5 90.06(18)
F6 P1 F5 89.71(18)
F4 P1 F5 90.71(17)
F1 P1 F5 89.28(17)
F3 P1 F5 179.28(18)
F7 P2 F12 93.3(3)
F7 P2 F9 90.1(2)
F12 P2 F9 176.1(3)
F7 P2 F11 90.1(2)
F12 P2 F11 89.6(2)
F9 P2 F11 92.1(2)
F7 P2 F8 91.5(3)
F12 P2 F8 88.7(2)
F9 P2 F8 89.4(2)
F11 P2 F8 177.8(2)
F7 P2 F10 177.4(3)
F12 P2 F10 89.3(2)
F9 P2 F10 87.3(2)
F11 P2 F10 90.00(16)
F8 P2 F10 88.5(2)
N1 Ru1 C1 90.40(18)
N1 Ru1 C5 113.64(19)
C1 Ru1 C5 37.6(2)
N1 Ru1 C2 103.42(16)
C1 Ru1 C2 38.4(2)
C5 Ru1 C2 63.8(2)
N1 Ru1 C3 140.52(14)
C1 Ru1 C3 63.48(18)
C5 Ru1 C3 63.58(18)
C2 Ru1 C3 37.92(17)
N1 Ru1 C4 151.87(17)
C1 Ru1 C4 63.9(2)
C5 Ru1 C4 38.6(2)
C2 Ru1 C4 64.01(19)
C3 Ru1 C4 37.97(17)
N1 Ru1 S4 93.36(9)
C1 Ru1 S4 124.36(17)
C5 Ru1 S4 92.29(15)
C2 Ru1 S4 154.72(15)
C3 Ru1 S4 125.51(12)
C4 Ru1 S4 92.45(12)
N1 Ru1 S1 84.69(11)
C1 Ru1 S1 140.65(18)
C5 Ru1 S1 159.88(14)
C2 Ru1 S1 105.23(15)
C3 Ru1 S1 97.17(12)
C4 Ru1 S1 122.16(14)
S4 Ru1 S1 94.92(3)
N2 Ru2 C42 145.5(5)
N2 Ru2 C41 106.3(5)
C42 Ru2 C41 39.2(5)
N2 Ru2 C38' 151.6(12)
N2 Ru2 C39' 113.5(8)
C38' Ru2 C39' 38.9(13)
N2 Ru2 C40' 98.1(6)
C38' Ru2 C40' 64.3(14)
C39' Ru2 C40' 38.8(7)
N2 Ru2 C40 88.5(4)
C42 Ru2 C40 64.3(5)
C41 Ru2 C40 38.6(4)
N2 Ru2 C38 145.1(8)
C42 Ru2 C38 38.0(10)
C41 Ru2 C38 64.2(11)
C40 Ru2 C38 62.9(9)
N2 Ru2 C39 107.2(5)
C42 Ru2 C39 64.2(5)
C41 Ru2 C39 64.4(5)
C40 Ru2 C39 37.4(5)
C38 Ru2 C39 37.9(9)
N2 Ru2 C42' 154.3(5)
C38' Ru2 C42' 37.1(15)
C39' Ru2 C42' 63.4(8)
C40' Ru2 C42' 62.8(6)
N2 Ru2 C41' 118.3(5)
C38' Ru2 C41' 61.2(16)
C39' Ru2 C41' 62.0(7)
C40' Ru2 C41' 36.7(6)
C42' Ru2 C41' 36.2(6)
N2 Ru2 S6 84.11(13)
C42 Ru2 S6 129.0(5)
C41 Ru2 S6 160.7(4)
C38' Ru2 S6 97.9(16)
C39' Ru2 S6 108.1(6)
C40' Ru2 S6 144.6(6)
C40 Ru2 S6 128.2(5)
C38 Ru2 S6 97.9(10)
C39 Ru2 S6 97.3(4)
C42' Ru2 S6 121.5(5)
C41' Ru2 S6 157.4(5)
C8 S1 C20 100.96(18)
C8 S1 Ru1 112.85(13)
C20 S1 Ru1 107.60(15)
C10 S2 C23 105.0(2)
C12 S3 C26 100.9(2)
C12 S3 Ru2 115.46(14)
C26 S3 Ru2 108.76(17)
C14 S4 C29 100.50(17)
C14 S4 Ru1 114.02(12)
C29 S4 Ru1 110.45(13)
C32 S5 C16 109.9(4)
C16 S5 C32' 96.8(5)
C18 S6 C35 101.17(19)
C18 S6 Ru2 110.98(13)
C35 S6 Ru2 109.49(15)
C20 C21 C22 111.9(12)
C20 C21 H21A 109.2
C22 C21 H21A 109.2
C20 C21 H21B 109.2
C22 C21 H21B 109.2
H21A C21 H21B 107.9
C21 C22 H22A 109.5
C21 C22 H22B 109.5
H22A C22 H22B 109.5
C21 C22 H22C 109.5
H22A C22 H22C 109.5
H22B C22 H22C 109.5
C22' C21' C20 118.1(15)
C22' C21' H21C 107.8
C20 C21' H21C 107.8
C22' C21' H21D 107.8
C20 C21' H21D 107.8
H21C C21' H21D 107.1
C21' C22' H22D 109.5
C21' C22' H22E 109.5
H22D C22' H22E 109.5
C21' C22' H22F 109.5
H22D C22' H22F 109.5
H22E C22' H22F 109.5
C28 C27 C26 111.6(7)
C28 C27 H27A 109.3
C26 C27 H27A 109.3
C28 C27 H27B 109.3
C26 C27 H27B 109.3
H27A C27 H27B 108.0
C27 C28 H28A 109.5
C27 C28 H28B 109.5
H28A C28 H28B 109.5
C27 C28 H28C 109.5
H28A C28 H28C 109.5
H28B C28 H28C 109.5
C28' C27' C26 108.(3)
C28' C27' H27C 110.1
C26 C27' H27C 110.1
C28' C27' H27D 110.1
C26 C27' H27D 110.1
H27C C27' H27D 108.4
C27' C28' H28D 109.5
C27' C28' H28E 109.5
H28D C28' H28E 109.5
C27' C28' H28F 109.5
H28D C28' H28F 109.5
H28E C28' H28F 109.5
C33 C32 S5 110.6(7)
C33 C32 H32A 109.5
S5 C32 H32A 109.5
C33 C32 H32B 109.5
S5 C32 H32B 109.5
H32A C32 H32B 108.1
C32 C33 C34 114.2(13)
C32 C33 H33A 108.7
C34 C33 H33A 108.7
C32 C33 H33B 108.7
C34 C33 H33B 108.7
H33A C33 H33B 107.6
C33 C34 H34A 109.5
C33 C34 H34B 109.5
H34A C34 H34B 109.5
C33 C34 H34C 109.5
H34A C34 H34C 109.5
H34B C34 H34C 109.5
C33' C32' S5 108.2(11)
C33' C32' H32C 110.0
S5 C32' H32C 110.0
C33' C32' H32D 110.0
S5 C32' H32D 110.0
H32C C32' H32D 108.4
C34' C33' C32' 111.1(14)
C34' C33' H33C 109.4
C32' C33' H33C 109.4
C34' C33' H33D 109.4
C32' C33' H33D 109.4
H33C C33' H33D 108.0
C33' C34' H34D 109.5
C33' C34' H34E 109.5
H34D C34' H34E 109.5
C33' C34' H34F 109.5
H34D C34' H34F 109.5
H34E C34' H34F 109.5
C42 C38 C39 108.(3)
C42 C38 Ru2 67.2(13)
C39 C38 Ru2 71.8(16)
C42 C38 H38 125.9
C39 C38 H38 125.9
Ru2 C38 H38 126.5
C40 C39 C38 107.1(17)
C40 C39 Ru2 70.4(7)
C38 C39 Ru2 70.3(12)
C40 C39 H39 126.5
C38 C39 H39 126.5
Ru2 C39 H39 124.5
C39 C40 C41 108.6(11)
C39 C40 Ru2 72.2(7)
C41 C40 Ru2 67.5(6)
C39 C40 H40 125.7
C41 C40 H40 125.7
Ru2 C40 H40 126.2
C42 C41 C40 107.2(12)
C42 C41 Ru2 70.0(8)
C40 C41 Ru2 73.9(6)
C42 C41 H41 126.4
C40 C41 H41 126.4
Ru2 C41 H41 121.4
C38 C42 C41 108.9(17)
C38 C42 Ru2 74.7(14)
C41 C42 Ru2 70.7(8)
C38 C42 H42 125.6
C41 C42 H42 125.6
Ru2 C42 H42 120.7
C42' C38' C39' 110.(4)
C42' C38' Ru2 77.(2)
C39' C38' Ru2 71.(2)
C42' C38' H38' 125.0
C39' C38' H38' 125.0
Ru2 C38' H38' 119.3
C38' C39' C40' 107.(3)
C38' C39' Ru2 71.(2)
C40' C39' Ru2 72.7(12)
C38' C39' H39' 126.4
C40' C39' H39' 126.4
Ru2 C39' H39' 122.0
C41' C40' C39' 106.4(17)
C41' C40' Ru2 75.6(10)
C39' C40' Ru2 68.5(12)
C41' C40' H40' 126.8
C39' C40' H40' 126.8
Ru2 C40' H40' 120.9
C40' C41' C42' 110.2(16)
C40' C41' Ru2 67.6(10)
C42' C41' Ru2 71.0(11)
C40' C41' H41' 124.9
C42' C41' H41' 124.9
Ru2 C41' H41' 128.2
C38' C42' C41' 106.(2)
C38' C42' Ru2 66.(2)
C41' C42' Ru2 72.8(11)
C38' C42' H42' 127.0
C41' C42' H42' 127.0
Ru2 C42' H42' 125.6

loop_
_geom_bond_atom_site_label_1
_geom_bond_atom_site_label_2
_geom_bond_distance
C1 C5 1.393(8)
C1 C2 1.424(7)
C1 Ru1 2.158(5)
C1 H1 0.95
C2 C3 1.413(6)
C2 Ru1 2.172(4)
C2 H2 0.95
C3 C4 1.418(6)
C3 Ru1 2.177(4)
C3 H3 0.95
C4 C5 1.435(7)
C4 Ru1 2.181(5)
C4 H4 0.95
C5 Ru1 2.162(5)
C5 H5 0.95
C6 N1 1.131(5)
C6 C7 1.450(6)
C7 H7A 0.98
C7 H7B 0.98
C7 H7C 0.98
C8 C9 1.377(5)
C8 C13 1.393(5)
C8 S1 1.795(4)
C9 C10 1.399(5)
C9 H9 0.95
C10 C11 1.395(5)
C10 S2 1.764(4)
C11 C12 1.384(5)
C11 H11 0.95
C12 C13 1.387(5)
C12 S3 1.796(4)
C13 H13 0.95
C14 C15 1.390(5)
C14 C19 1.396(5)
C14 S4 1.784(4)
C15 C16 1.390(6)
C15 H15 0.95
C16 C17 1.402(6)
C16 S5 1.777(4)
C17 C18 1.375(5)
C17 H17 0.95
C18 C19 1.390(5)
C18 S6 1.793(4)
C19 H19 0.95
C20 C21' 1.505(18)
C20 C21 1.513(13)
C20 S1 1.833(4)
C20 H20A 0.99
C20 H20B 0.99
C23 C24 1.534(6)
C23 S2 1.799(5)
C23 H23A 0.99
C23 H23B 0.99
C24 C25 1.463(9)
C24 H24A 0.99
C24 H24B 0.99
C25 H25A 0.98
C25 H25B 0.98
C25 H25C 0.98
C26 C27' 1.51(4)
C26 C27 1.542(11)
C26 S3 1.827(5)
C26 H26A 0.99
C26 H26B 0.99
C29 C30 1.523(5)
C29 S4 1.826(4)
C29 H29A 0.99
C29 H29B 0.99
C30 C31 1.513(6)
C30 H30A 0.99
C30 H30B 0.99
C31 H31A 0.98
C31 H31B 0.98
C31 H31C 0.98
C35 C36 1.518(7)
C35 S6 1.825(5)
C35 H35A 0.99
C35 H35B 0.99
C36 C37 1.516(7)
C36 H36A 0.99
C36 H36B 0.99
C37 H37A 0.98
C37 H37B 0.98
C37 H37C 0.98
C43 N2 1.132(6)
C43 C44 1.474(7)
C44 H44A 0.98
C44 H44B 0.98
C44 H44C 0.98
F1 P1 1.593(3)
F2 P1 1.586(3)
F3 P1 1.598(3)
F4 P1 1.591(3)
F5 P1 1.600(3)
F6 P1 1.590(3)
F7 P2 1.561(4)
F8 P2 1.609(4)
F9 P2 1.582(4)
F10 P2 1.621(3)
F11 P2 1.584(3)
F12 P2 1.572(4)
N1 Ru1 2.064(4)
N2 Ru2 2.063(4)
Ru1 S4 2.3544(10)
Ru1 S1 2.3905(11)
Ru2 C42 2.111(17)
Ru2 C41 2.121(12)
Ru2 C38' 2.13(5)
Ru2 C39' 2.13(3)
Ru2 C40' 2.188(16)
Ru2 C40 2.206(11)
Ru2 C38 2.21(3)
Ru2 C39 2.229(17)
Ru2 C42' 2.27(2)
Ru2 C41' 2.29(2)
Ru2 S6 2.3689(12)
S5 C32 1.684(9)
S5 C32' 2.055(17)
C21 C22 1.52(2)
C21 H21A 0.99
C21 H21B 0.99
C22 H22A 0.98
C22 H22B 0.98
C22 H22C 0.98
C21' C22' 1.40(3)
C21' H21C 0.99
C21' H21D 0.99
C22' H22D 0.98
C22' H22E 0.98
C22' H22F 0.98
C27 C28 1.515(14)
C27 H27A 0.99
C27 H27B 0.99
C28 H28A 0.98
C28 H28B 0.98
C28 H28C 0.98
C27' C28' 1.47(4)
C27' H27C 0.99
C27' H27D 0.99
C28' H28D 0.98
C28' H28E 0.98
C28' H28F 0.98
C32 C33 1.513(13)
C32 H32A 0.99
C32 H32B 0.99
C33 C34 1.542(15)
C33 H33A 0.99
C33 H33B 0.99
C34 H34A 0.98
C34 H34B 0.98
C34 H34C 0.98
C32' C33' 1.51(2)
C32' H32C 0.99
C32' H32D 0.99
C33' C34' 1.50(3)
C33' H33C 0.99
C33' H33D 0.99
C34' H34D 0.98
C34' H34E 0.98
C34' H34F 0.98
C38 C42 1.41(4)
C38 C39 1.44(4)
C38 H38 0.95
C39 C40 1.422(18)
C39 H39 0.95
C40 C41 1.434(16)
C40 H40 0.95
C41 C42 1.421(18)
C41 H41 0.95
C42 H42 0.95
C38' C42' 1.41(5)
C38' C39' 1.42(5)
C38' H38' 0.95
C39' C40' 1.44(3)
C39' H39' 0.95
C40' C41' 1.42(2)
C40' H40' 0.95
C41' C42' 1.42(2)
C41' H41' 0.95
C42' H42' 0.95
